data_4312431
loop_
_publ_author_name
'Peili Teo'
'L. L. Koh'
'T. S. Andy Hor'

_publ_section_title
;
 Unusual Coordination Assemblies from Platinum(II) Thienyl and Bithienyl
 Complexes
;
_journal_name_full 'Inorganic Chemistry'
_journal_page_first 7290
_journal_page_last 7296
_journal_paper_doi 10.1021/ic034690u
_journal_volume 42
_journal_year 2003
_chemical_formula_sum 'C165 H129 Cl3 F12 Fe4 N4 O24 P8 Pt4 S4'
_chemical_formula_weight 4265.83
_chemical_name_systematic
; 
 ? 
;
_space_group_IT_number 2
_symmetry_cell_setting triclinic
_symmetry_space_group_name_Hall '-P 1'
_symmetry_space_group_name_H-M 'P -1'
_atom_sites_solution_hydrogens geom
_atom_sites_solution_primary direct
_atom_sites_solution_secondary difmap
_audit_creation_method SHELXL-97
_cell_angle_alpha 101.189(4)
_cell_angle_beta 105.355(4)
_cell_angle_gamma 105.829(4)
_cell_formula_units_Z 1
_cell_length_a 13.081(3)
_cell_length_b 19.233(4)
_cell_length_c 20.302(4)
_cell_measurement_reflns_used 1473
_cell_measurement_temperature 223(2)
_cell_measurement_theta_max 18.42
_cell_measurement_theta_min 2.20
_cell_volume 4539.2(17)
_computing_cell_refinement 'Bruker SMART'
_computing_data_collection 'Bruker SMART'
_computing_data_reduction 'Bruker SAINT'
_computing_molecular_graphics 'Bruker SHELXTL'
_computing_publication_material 'Bruker SHELXTL'
_computing_structure_refinement 'SHELXL-97 (Sheldrick, 1997)'
_computing_structure_solution 'SHELXS-97 (Sheldrick, 1990)'
_diffrn_ambient_temperature 223(2)
_diffrn_measured_fraction_theta_full 1.000
_diffrn_measured_fraction_theta_max 1.000
_diffrn_measurement_device_type 'CCD area detector'
_diffrn_measurement_method 'phi and omega scans'
_diffrn_radiation_monochromator graphite
_diffrn_radiation_source 'fine-focus sealed tube'
_diffrn_radiation_type MoK\a
_diffrn_radiation_wavelength 0.71073
_diffrn_reflns_av_R_equivalents 0.1990
_diffrn_reflns_av_sigmaI/netI 0.2451
_diffrn_reflns_limit_h_max 15
_diffrn_reflns_limit_h_min -15
_diffrn_reflns_limit_k_max 22
_diffrn_reflns_limit_k_min -22
_diffrn_reflns_limit_l_max 24
_diffrn_reflns_limit_l_min -24
_diffrn_reflns_number 48149
_diffrn_reflns_theta_full 25.00
_diffrn_reflns_theta_max 25.00
_diffrn_reflns_theta_min 1.70
_exptl_absorpt_coefficient_mu 3.614
_exptl_absorpt_correction_T_max 0.8689
_exptl_absorpt_correction_T_min 0.6316
_exptl_absorpt_correction_type 'Sadabs, (sheldrick 2001)'
_exptl_crystal_colour yellow
_exptl_crystal_density_diffrn 1.560
_exptl_crystal_density_meas 0
_exptl_crystal_density_method 'not measured'
_exptl_crystal_description 'thin plate'
_exptl_crystal_F_000 2098
_exptl_crystal_size_max 0.14
_exptl_crystal_size_mid 0.08
_exptl_crystal_size_min 0.04
_refine_diff_density_max 2.734
_refine_diff_density_min -2.047
_refine_diff_density_rms 0.231
_refine_ls_extinction_method none
_refine_ls_goodness_of_fit_ref 0.968
_refine_ls_hydrogen_treatment mixed
_refine_ls_matrix_type full
_refine_ls_number_parameters 1006
_refine_ls_number_reflns 15968
_refine_ls_number_restraints 67
_refine_ls_restrained_S_all 0.968
_refine_ls_R_factor_all 0.2245
_refine_ls_R_factor_gt 0.1064
_refine_ls_shift/su_max 0.761
_refine_ls_shift/su_mean 0.020
_refine_ls_structure_factor_coef Fsqd
_refine_ls_weighting_details 'calc w=1/[\s^2^(Fo^2^)+(0.1462P)^2^+0.0000P] where P=(Fo^2^+2Fc^2^)/3'
_refine_ls_weighting_scheme calc
_refine_ls_wR_factor_gt 0.2490
_refine_ls_wR_factor_ref 0.3014
_reflns_number_gt 7017
_reflns_number_total 15968
_reflns_threshold_expression >2sigma(I)
_cod_data_source_file ic034690usi20030619_111517.cif
_cod_data_source_block 3036
_cod_depositor_comments
;
The following automatic conversions were performed:

'_symmetry_cell_setting' value 'Triclinic' changed to 'triclinic'
according to the built-in table from CIF Core dictionary named
'cif_core.dic' version 2.4.1 from 2010-06-29.

Automatic conversion script
Id: cif_fix_values 1646 2011-03-28 12:23:43Z adriana 
;
_cod_original_cell_volume 4539.3(15)
_cod_database_code 4312431

loop_
_symmetry_equiv_pos_as_xyz
'x, y, z'
'-x, -y, -z'

loop_
_atom_site_label
_atom_site_type_symbol
_atom_site_fract_x
_atom_site_fract_y
_atom_site_fract_z
_atom_site_U_iso_or_equiv
_atom_site_adp_type
_atom_site_occupancy
_atom_site_symmetry_multiplicity
_atom_site_calc_flag
_atom_site_refinement_flags
_atom_site_disorder_assembly
_atom_site_disorder_group
Pt1 Pt 1.11575(7) 0.85344(5) 0.24999(4) 0.0444(3) Uani 1 1 d . . .
Pt2 Pt 0.65041(7) 0.67596(5) -0.20772(4) 0.0426(3) Uani 1 1 d . . .
Fe1 Fe 1.3353(3) 0.75097(18) 0.34022(16) 0.0491(8) Uani 1 1 d . . .
Fe2 Fe 0.4330(3) 0.46379(19) -0.35161(17) 0.0610(10) Uani 1 1 d . . .
P1 P 1.0702(5) 0.7388(3) 0.2683(3) 0.0447(15) Uani 1 1 d . . .
P2 P 1.2713(5) 0.9104(3) 0.3507(3) 0.0435(14) Uani 1 1 d . . .
P3 P 0.5587(5) 0.6474(3) -0.3255(3) 0.0510(16) Uani 1 1 d . . .
P4 P 0.5657(5) 0.5689(3) -0.1840(3) 0.0460(15) Uani 1 1 d . . .
N1 N 0.9857(15) 0.8132(9) 0.1531(10) 0.047(5) Uani 1 1 d . . .
N2 N 0.7362(16) 0.7822(11) -0.2101(8) 0.052(5) Uani 1 1 d . . .
O1 O 0.7563(12) 0.7048(8) -0.1052(8) 0.053(4) Uani 1 1 d . . .
O2 O 0.6728(14) 0.7851(9) -0.0664(7) 0.058(4) Uani 1 1 d . . .
O3 O 0.8426(12) 1.0433(9) -0.2265(8) 0.056(4) Uani 1 1 d . . .
O4 O 0.9878(15) 1.0130(10) -0.2456(9) 0.075(5) Uani 1 1 d . . .
C1 C 0.746(2) 0.7536(13) -0.0585(14) 0.055(6) Uani 1 1 d . . .
C2 C 1.010(2) 0.7829(15) 0.0958(12) 0.085(10) Uani 1 1 d . . .
H2 H 1.0797 0.7757 0.1018 0.102 Uiso 1 1 calc R . .
C3 C 0.931(2) 0.7624(14) 0.0276(12) 0.065(7) Uani 1 1 d . . .
H3 H 0.9456 0.7391 -0.0122 0.078 Uiso 1 1 calc R . .
C4 C 0.832(2) 0.7762(12) 0.0186(11) 0.049(6) Uani 1 1 d . . .
C5 C 0.8087(18) 0.8065(13) 0.0771(13) 0.061(7) Uani 1 1 d . . .
H5 H 0.7394 0.8141 0.0725 0.073 Uiso 1 1 calc R . .
C6 C 0.891(2) 0.8258(14) 0.1440(11) 0.060(7) Uani 1 1 d . . .
H6 H 0.8770 0.8491 0.1843 0.072 Uiso 1 1 calc R . .
C7 C 0.903(2) 0.9983(13) -0.2300(12) 0.057(7) Uani 1 1 d . . .
C8 C 0.687(2) 0.8355(14) -0.2081(13) 0.060(7) Uani 1 1 d . . .
H8 H 0.6147 0.8230 -0.2047 0.072 Uiso 1 1 calc R . .
C9 C 0.7391(18) 0.9092(12) -0.2110(13) 0.055(7) Uani 1 1 d . . .
H9 H 0.7025 0.9450 -0.2091 0.066 Uiso 1 1 calc R . .
C10 C 0.8461(18) 0.9267(13) -0.2168(11) 0.051(6) Uani 1 1 d . . .
C11 C 0.901(2) 0.8715(13) -0.2185(13) 0.063(7) Uani 1 1 d . . .
H11 H 0.9738 0.8819 -0.2223 0.076 Uiso 1 1 calc R . .
C12 C 0.8390(19) 0.7991(13) -0.2140(12) 0.056(6) Uani 1 1 d . . .
H12 H 0.8731 0.7620 -0.2140 0.067 Uiso 1 1 calc R . .
C14 C 1.184(2) 0.7039(12) 0.2674(13) 0.061(7) Uani 1 1 d . . .
C15 C 1.261(2) 0.7310(13) 0.2344(12) 0.059(7) Uani 1 1 d . . .
H15 H 1.2611 0.7694 0.2081 0.070 Uiso 1 1 calc R . .
C16 C 1.346(2) 0.6943(14) 0.2489(13) 0.075(8) Uani 1 1 d . . .
H16 H 1.4147 0.7046 0.2348 0.090 Uiso 1 1 calc R . .
C17 C 1.317(2) 0.6442(16) 0.2857(13) 0.069(7) Uani 1 1 d . . .
H17 H 1.3601 0.6127 0.3032 0.083 Uiso 1 1 calc R . .
C18 C 1.214(2) 0.6465(12) 0.2960(11) 0.057(7) Uani 1 1 d . . .
H18 H 1.1737 0.6167 0.3218 0.068 Uiso 1 1 calc R . .
C19 C 1.3522(17) 0.8550(12) 0.3904(10) 0.041(5) Uani 1 1 d . . .
C20 C 1.325(2) 0.8088(12) 0.4330(12) 0.055(6) Uani 1 1 d . . .
H20 H 1.2590 0.7996 0.4497 0.066 Uiso 1 1 calc R . .
C21 C 1.4116(19) 0.7781(14) 0.4464(11) 0.054(6) Uani 1 1 d . . .
H21 H 1.4131 0.7401 0.4730 0.065 Uiso 1 1 calc R . .
C22 C 1.494(2) 0.8056(12) 0.4186(10) 0.053(6) Uani 1 1 d . . .
H22 H 1.5632 0.7932 0.4223 0.064 Uiso 1 1 calc R . .
C23 C 1.456(2) 0.8557(12) 0.3827(11) 0.051(6) Uani 1 1 d . . .
H23 H 1.4954 0.8850 0.3563 0.062 Uiso 1 1 calc R . .
C24 C 0.522(2) 0.5509(13) -0.3745(11) 0.057(7) Uani 1 1 d . . .
C25 C 0.422(2) 0.5070(18) -0.4347(12) 0.088(10) Uani 1 1 d . . .
H25 H 0.3612 0.5242 -0.4583 0.105 Uiso 1 1 calc R . .
C26 C 0.432(3) 0.429(2) -0.4562(14) 0.105(12) Uani 1 1 d . . .
H26 H 0.3739 0.3852 -0.4945 0.125 Uiso 1 1 calc R . .
C27 C 0.530(3) 0.4291(14) -0.4091(13) 0.089(10) Uani 1 1 d . . .
H27 H 0.5551 0.3852 -0.4082 0.106 Uiso 1 1 calc R . .
C28 C 0.587(2) 0.5043(12) -0.3599(11) 0.054(6) Uani 1 1 d . . .
H28 H 0.6591 0.5201 -0.3203 0.065 Uiso 1 1 calc R . .
C29 C 0.4465(16) 0.4947(14) -0.2489(12) 0.060(7) Uani 1 1 d . . .
C30 C 0.434(2) 0.4159(12) -0.2690(13) 0.063(7) Uani 1 1 d . . .
H30 H 0.4896 0.3931 -0.2482 0.076 Uiso 1 1 calc R . .
C31 C 0.329(2) 0.3768(13) -0.3289(13) 0.068(8) Uani 1 1 d . . .
H31 H 0.2981 0.3226 -0.3559 0.081 Uiso 1 1 calc R . .
C32 C 0.278(2) 0.4330(16) -0.3393(14) 0.084(10) Uani 1 1 d . . .
H32 H 0.2061 0.4232 -0.3775 0.101 Uiso 1 1 calc R . .
C33 C 0.3475(19) 0.5058(13) -0.2916(12) 0.069(8) Uani 1 1 d . . .
H33 H 0.3317 0.5536 -0.2885 0.082 Uiso 1 1 calc R . .
C1A C 0.9473(19) 0.6670(12) 0.1997(10) 0.043(5) Uani 1 1 d . . .
C2A C 0.960(2) 0.6285(17) 0.1414(15) 0.098(11) Uani 1 1 d . . .
H2A H 1.0308 0.6404 0.1357 0.118 Uiso 1 1 calc R . .
C3A C 0.866(3) 0.5701(18) 0.0888(16) 0.101(12) Uani 1 1 d . . .
H3A H 0.8753 0.5441 0.0478 0.121 Uiso 1 1 calc R . .
C4A C 0.767(3) 0.5515(13) 0.0962(14) 0.083(10) Uani 1 1 d . . .
H4A H 0.7062 0.5106 0.0622 0.100 Uiso 1 1 calc R . .
C5A C 0.752(2) 0.5922(17) 0.1538(14) 0.089(10) Uani 1 1 d . . .
H5A H 0.6804 0.5817 0.1581 0.106 Uiso 1 1 calc R . .
C6A C 0.844(2) 0.6491(13) 0.2059(13) 0.065(7) Uani 1 1 d . . .
H6A H 0.8340 0.6758 0.2463 0.078 Uiso 1 1 calc R . .
C1B C 1.0402(16) 0.7392(12) 0.3506(11) 0.044(6) Uani 1 1 d . . .
C2B C 1.0240(19) 0.8044(14) 0.3862(12) 0.060(7) Uani 1 1 d . . .
H2B H 1.0269 0.8449 0.3664 0.072 Uiso 1 1 calc R . .
C3B C 1.004(2) 0.8082(18) 0.4499(18) 0.084(9) Uani 1 1 d . . .
H3B H 0.9936 0.8514 0.4736 0.101 Uiso 1 1 calc R . .
C4B C 0.999(2) 0.7511(19) 0.4778(14) 0.078(9) Uani 1 1 d . . .
H4B H 0.9883 0.7549 0.5221 0.094 Uiso 1 1 calc R . .
C5B C 1.0109(17) 0.6856(18) 0.4425(14) 0.076(9) Uani 1 1 d . . .
H5B H 1.0042 0.6452 0.4626 0.091 Uiso 1 1 calc R . .
C6B C 1.0321(19) 0.6778(15) 0.3778(14) 0.067(7) Uani 1 1 d . . .
H6B H 1.0403 0.6336 0.3542 0.080 Uiso 1 1 calc R . .
C1C C 1.2414(17) 0.9621(12) 0.4254(10) 0.045(6) Uani 1 1 d . . .
C2C C 1.3024(18) 0.9717(12) 0.4960(12) 0.053(6) Uani 1 1 d . . .
H2C H 1.3610 0.9520 0.5076 0.064 Uiso 1 1 calc R . .
C3C C 1.273(2) 1.0121(14) 0.5495(11) 0.064(7) Uani 1 1 d . . .
H3C H 1.3155 1.0218 0.5976 0.077 Uiso 1 1 calc R . .
C4C C 1.183(2) 1.0377(15) 0.5332(12) 0.066(7) Uani 1 1 d . . .
H4C H 1.1618 1.0618 0.5694 0.079 Uiso 1 1 calc R . .
C5C C 1.126(2) 1.0270(12) 0.4630(13) 0.063(7) Uani 1 1 d . . .
H5C H 1.0670 1.0460 0.4520 0.076 Uiso 1 1 calc R . .
C6C C 1.151(2) 0.9899(12) 0.4075(13) 0.055(6) Uani 1 1 d . . .
H6C H 1.1104 0.9833 0.3597 0.066 Uiso 1 1 calc R . .
C1D C 1.3765(16) 0.9786(12) 0.3324(11) 0.046(6) Uani 1 1 d . . .
C2D C 1.4428(18) 1.0504(12) 0.3812(12) 0.051(6) Uani 1 1 d . . .
H2D H 1.4287 1.0648 0.4240 0.062 Uiso 1 1 calc R . .
C3D C 1.528(2) 1.1001(13) 0.3675(12) 0.060(7) Uani 1 1 d . . .
H3D H 1.5699 1.1480 0.3999 0.071 Uiso 1 1 calc R . .
C4D C 1.5486(19) 1.0785(14) 0.3071(16) 0.071(8) Uani 1 1 d . . .
H4D H 1.6061 1.1124 0.2978 0.085 Uiso 1 1 calc R . .
C5D C 1.488(2) 1.0075(15) 0.2573(14) 0.069(8) Uani 1 1 d . . .
H5D H 1.5097 0.9939 0.2173 0.083 Uiso 1 1 calc R . .
C6D C 1.400(2) 0.9580(17) 0.2657(11) 0.077(9) Uani 1 1 d . . .
H6D H 1.3547 0.9124 0.2302 0.093 Uiso 1 1 calc R . .
C1E C 0.6530(19) 0.7012(13) -0.3663(11) 0.051(6) Uani 1 1 d . . .
C2E C 0.746(2) 0.6805(14) -0.3714(11) 0.051(6) Uani 1 1 d . . .
H2E H 0.7589 0.6394 -0.3565 0.061 Uiso 1 1 calc R . .
C3E C 0.815(2) 0.7202(15) -0.3977(14) 0.064(7) Uani 1 1 d . . .
H3E H 0.8761 0.7059 -0.4036 0.077 Uiso 1 1 calc R . .
C4E C 0.800(2) 0.7837(17) -0.4172(16) 0.077(8) Uani 1 1 d . . .
H4E H 0.8509 0.8099 -0.4364 0.093 Uiso 1 1 calc R . .
C5E C 0.716(2) 0.8093(14) -0.4099(13) 0.069(8) Uani 1 1 d . . .
H5E H 0.7081 0.8523 -0.4234 0.082 Uiso 1 1 calc R . .
C6E C 0.6367(19) 0.7673(14) -0.3802(12) 0.062(7) Uani 1 1 d . . .
H6E H 0.5788 0.7833 -0.3709 0.074 Uiso 1 1 calc R . .
C1F C 0.434(2) 0.6716(16) -0.3465(14) 0.066(7) Uani 1 1 d . . .
C2F C 0.4024(19) 0.7025(14) -0.2908(16) 0.069(8) Uani 1 1 d . . .
H2F H 0.4464 0.7090 -0.2437 0.082 Uiso 1 1 calc R . .
C3F C 0.306(3) 0.7243(18) -0.3030(19) 0.093(11) Uani 1 1 d . . .
H3F H 0.2873 0.7443 -0.2637 0.111 Uiso 1 1 calc R . .
C4F C 0.244(3) 0.718(2) -0.365(3) 0.123(18) Uani 1 1 d . . .
H4F H 0.1809 0.7330 -0.3713 0.147 Uiso 1 1 calc R . .
C5F C 0.275(2) 0.6844(19) -0.429(3) 0.133(19) Uani 1 1 d . . .
H5F H 0.2300 0.6775 -0.4763 0.159 Uiso 1 1 calc R . .
C6F C 0.368(2) 0.6658(17) -0.4171(14) 0.091(10) Uani 1 1 d . . .
H6F H 0.3905 0.6485 -0.4556 0.109 Uiso 1 1 calc R . .
C1G C 0.6682(19) 0.5248(12) -0.1506(10) 0.050(6) Uani 1 1 d . . .
C2G C 0.6439(19) 0.4678(10) -0.1167(10) 0.042(5) Uani 1 1 d . . .
H2G H 0.5723 0.4511 -0.1121 0.050 Uiso 1 1 calc R . .
C3G C 0.720(2) 0.4369(14) -0.0909(12) 0.061(7) Uani 1 1 d . . .
H3G H 0.7005 0.3995 -0.0684 0.074 Uiso 1 1 calc R . .
C4G C 0.821(3) 0.4571(14) -0.0959(12) 0.067(8) Uani 1 1 d . . .
H4G H 0.8740 0.4357 -0.0756 0.080 Uiso 1 1 calc R . .
C5G C 0.851(2) 0.5122(16) -0.1327(14) 0.072(8) Uani 1 1 d . . .
H5G H 0.9224 0.5253 -0.1384 0.087 Uiso 1 1 calc R . .
C6G C 0.7756(17) 0.5455(12) -0.1595(12) 0.048(6) Uani 1 1 d . . .
H6G H 0.7945 0.5818 -0.1834 0.057 Uiso 1 1 calc R . .
C1H C 0.517(2) 0.6006(11) -0.1098(13) 0.050(6) Uani 1 1 d . . .
C2H C 0.4202(19) 0.6171(13) -0.1234(13) 0.052(6) Uani 1 1 d . . .
H2H H 0.3721 0.6070 -0.1703 0.062 Uiso 1 1 calc R . .
C3H C 0.395(2) 0.6500(15) -0.064(2) 0.096(11) Uani 1 1 d . . .
H3H H 0.3279 0.6608 -0.0713 0.115 Uiso 1 1 calc R . .
C4H C 0.473(3) 0.6676(16) 0.0086(18) 0.095(11) Uani 1 1 d . . .
H4H H 0.4603 0.6935 0.0482 0.114 Uiso 1 1 calc R . .
C5H C 0.560(3) 0.6458(15) 0.0161(15) 0.082(9) Uani 1 1 d . . .
H5H H 0.6071 0.6538 0.0628 0.098 Uiso 1 1 calc R . .
C6H C 0.589(2) 0.6130(14) -0.0371(12) 0.062(7) Uani 1 1 d . . .
H6H H 0.6532 0.5984 -0.0281 0.075 Uiso 1 1 calc R . .
S1 S 0.6327(10) 0.8652(8) 0.2225(7) 0.145(4) Uani 1 1 d . . .
O5 O 0.685(2) 0.9287(13) 0.2856(11) 0.145(11) Uani 1 1 d . . .
O6 O 0.5110(18) 0.8311(16) 0.2019(14) 0.141(10) Uani 1 1 d . . .
O7 O 0.671(2) 0.8662(16) 0.1634(11) 0.132(10) Uani 1 1 d . . .
C34 C 0.674(2) 0.7952(17) 0.2563(15) 0.069(7) Uani 1 1 d U . .
F1 F 0.6491(19) 0.7881(12) 0.3163(12) 0.140(7) Uani 1 1 d . . .
F2 F 0.7903(18) 0.8203(13) 0.2795(11) 0.136(7) Uani 1 1 d . . .
F3 F 0.624(3) 0.7299(16) 0.2000(13) 0.227(15) Uani 1 1 d . . .
S2 S 0.9364(17) 0.5706(14) 0.6755(15) 0.83(6) Uani 1 1 d D . .
O8 O 0.902(4) 0.602(3) 0.731(2) 0.41(4) Uani 1 1 d DU . .
O9 O 0.850(3) 0.5043(18) 0.6217(18) 0.30(3) Uani 1 1 d DU . .
O10 O 0.996(3) 0.625(2) 0.647(3) 0.37(3) Uani 1 1 d DU . .
C35 C 1.039(2) 0.533(2) 0.716(2) 0.29(4) Uiso 1 1 d D . .
F4 F 0.984(4) 0.475(3) 0.739(4) 2.0(3) Uani 1 1 d DU . .
F5 F 1.079(4) 0.508(3) 0.663(3) 0.51(4) Uani 1 1 d DU . .
F6 F 1.123(3) 0.592(3) 0.772(2) 0.35(2) Uani 1 1 d DU . .
O1W O 0.305(3) 0.8035(19) 0.0873(19) 0.191(13) Uiso 1 1 d . . .
O2W O 0.151(3) 0.679(2) 0.019(2) 0.219(15) Uiso 1 1 d . . .
C1S C 0.898(4) 1.092(2) 0.269(2) 0.250 Uiso 0.50 1 d PD . .
H1S H 0.9627 1.0791 0.2610 0.300 Uiso 0.50 1 calc PR . .
Cl1 Cl 0.893(3) 1.1836(19) 0.2752(18) 0.250 Uiso 0.50 1 d PD . .
Cl2 Cl 0.865(3) 1.0830(19) 0.3455(18) 0.250 Uiso 0.50 1 d PD . .
Cl3 Cl 0.761(3) 1.0452(19) 0.2070(18) 0.250 Uiso 0.50 1 d PD . .

loop_
_atom_site_aniso_label
_atom_site_aniso_U_11
_atom_site_aniso_U_22
_atom_site_aniso_U_33
_atom_site_aniso_U_23
_atom_site_aniso_U_13
_atom_site_aniso_U_12
Pt1 0.0518(6) 0.0368(5) 0.0258(5) 0.0053(4) -0.0015(4) 0.0032(4)
Pt2 0.0447(6) 0.0402(5) 0.0264(5) 0.0108(4) 0.0004(4) -0.0005(4)
Fe1 0.052(2) 0.0462(19) 0.0370(18) 0.0080(15) 0.0045(15) 0.0119(16)
Fe2 0.067(2) 0.052(2) 0.0324(18) 0.0093(16) -0.0004(16) -0.0097(18)
P1 0.051(4) 0.039(3) 0.032(3) 0.010(3) 0.004(3) 0.007(3)
P2 0.050(4) 0.033(3) 0.032(3) 0.003(2) 0.003(3) 0.005(3)
P3 0.053(4) 0.046(4) 0.032(3) 0.013(3) 0.000(3) -0.004(3)
P4 0.047(4) 0.045(3) 0.030(3) 0.008(3) 0.004(3) 0.002(3)
N1 0.044(12) 0.032(10) 0.052(12) 0.009(9) 0.012(10) 0.000(9)
N2 0.050(13) 0.076(14) 0.026(9) 0.031(10) -0.004(9) 0.019(11)
O1 0.050(10) 0.042(9) 0.046(9) 0.012(8) 0.004(8) -0.004(8)
O2 0.066(11) 0.066(11) 0.034(9) 0.007(8) 0.012(8) 0.021(9)
O3 0.052(10) 0.057(10) 0.046(9) 0.014(8) 0.010(8) 0.006(9)
O4 0.052(11) 0.073(13) 0.078(13) 0.023(10) 0.015(10) -0.006(10)
C1 0.056(17) 0.029(13) 0.064(17) 0.012(13) 0.009(14) 0.002(12)
C2 0.09(2) 0.10(2) 0.028(13) -0.035(14) -0.038(13) 0.058(18)
C3 0.072(18) 0.081(19) 0.038(14) 0.005(13) 0.002(12) 0.044(15)
C4 0.058(16) 0.048(14) 0.024(12) 0.000(10) 0.010(11) 0.006(12)
C5 0.029(13) 0.065(16) 0.061(17) 0.023(14) -0.002(12) -0.013(11)
C6 0.075(18) 0.080(18) 0.021(11) 0.018(12) 0.016(12) 0.020(15)
C7 0.050(16) 0.041(14) 0.040(14) -0.017(11) -0.018(12) 0.005(13)
C8 0.051(15) 0.062(17) 0.064(17) 0.011(14) 0.024(13) 0.015(14)
C9 0.041(14) 0.037(13) 0.080(18) 0.024(12) -0.004(12) 0.018(11)
C10 0.039(14) 0.050(15) 0.031(12) 0.007(10) -0.007(10) -0.011(12)
C11 0.071(18) 0.054(16) 0.059(16) 0.015(13) 0.012(14) 0.022(14)
C12 0.042(15) 0.059(16) 0.056(15) 0.027(13) 0.005(12) 0.007(12)
C14 0.10(2) 0.027(12) 0.057(15) 0.018(11) 0.048(15) -0.001(13)
C15 0.056(16) 0.052(15) 0.049(15) 0.006(12) -0.003(12) 0.016(13)
C16 0.076(19) 0.054(16) 0.043(15) -0.014(13) -0.014(14) -0.006(15)
C17 0.057(17) 0.09(2) 0.058(17) 0.026(16) 0.014(14) 0.033(16)
C18 0.062(16) 0.042(14) 0.033(12) 0.005(11) 0.010(11) -0.021(12)
C19 0.036(13) 0.051(14) 0.035(12) 0.011(10) 0.008(10) 0.019(11)
C20 0.057(16) 0.045(14) 0.050(14) 0.016(12) 0.010(12) 0.004(12)
C21 0.052(15) 0.071(17) 0.032(12) 0.018(12) 0.001(11) 0.020(13)
C22 0.089(19) 0.042(13) 0.021(11) 0.003(10) 0.011(12) 0.024(13)
C23 0.065(17) 0.040(13) 0.034(12) 0.007(10) 0.003(11) 0.011(12)
C24 0.060(15) 0.050(14) 0.033(13) 0.017(11) 0.005(11) -0.017(12)
C25 0.10(2) 0.10(2) 0.025(13) 0.028(15) -0.002(14) -0.010(19)
C26 0.12(3) 0.11(3) 0.030(15) 0.010(17) 0.008(17) -0.02(2)
C27 0.16(3) 0.053(17) 0.025(13) -0.003(12) 0.039(18) 0.002(18)
C28 0.089(18) 0.041(13) 0.028(12) 0.011(10) 0.015(12) 0.019(13)
C29 0.017(11) 0.068(17) 0.058(15) 0.009(13) -0.010(10) -0.015(11)
C30 0.075(18) 0.030(13) 0.074(17) 0.034(12) 0.021(15) -0.006(12)
C31 0.071(18) 0.028(13) 0.061(16) 0.009(12) 0.011(14) -0.034(12)
C32 0.055(17) 0.08(2) 0.067(18) 0.045(16) -0.013(14) -0.037(15)
C33 0.056(15) 0.046(14) 0.044(14) -0.007(11) -0.030(12) -0.016(12)
C1A 0.053(15) 0.041(13) 0.025(11) 0.006(10) 0.001(10) 0.012(11)
C2A 0.054(18) 0.12(3) 0.07(2) -0.025(19) -0.025(15) 0.034(18)
C3A 0.06(2) 0.10(3) 0.07(2) -0.029(18) -0.022(17) 0.012(19)
C4A 0.11(3) 0.027(13) 0.051(18) -0.007(12) -0.032(18) 0.005(16)
C5A 0.070(19) 0.11(2) 0.041(15) 0.031(17) 0.007(14) -0.035(17)
C6A 0.059(17) 0.059(16) 0.050(15) 0.005(13) 0.011(13) -0.005(13)
C1B 0.034(12) 0.047(14) 0.035(12) 0.015(11) 0.007(10) -0.010(10)
C2B 0.055(16) 0.062(17) 0.035(13) 0.000(12) 0.011(12) -0.005(13)
C3B 0.09(2) 0.09(2) 0.10(3) 0.04(2) 0.04(2) 0.062(19)
C4B 0.066(19) 0.09(2) 0.046(16) 0.000(17) 0.016(14) 0.001(17)
C5B 0.021(12) 0.11(2) 0.056(17) 0.054(17) -0.023(11) -0.021(14)
C6B 0.056(16) 0.077(19) 0.073(19) 0.035(15) 0.023(14) 0.022(14)
C1C 0.044(13) 0.059(14) 0.019(11) -0.009(10) -0.001(10) 0.021(12)
C2C 0.036(13) 0.051(14) 0.048(14) -0.002(12) 0.010(11) -0.010(11)
C3C 0.077(19) 0.086(19) 0.018(11) 0.008(12) 0.012(12) 0.017(16)
C4C 0.077(19) 0.082(19) 0.027(13) 0.007(13) 0.019(13) 0.016(16)
C5C 0.069(17) 0.044(14) 0.067(18) -0.001(13) 0.029(15) 0.011(13)
C6C 0.064(16) 0.044(14) 0.053(15) 0.007(12) 0.027(13) 0.012(12)
C1D 0.030(12) 0.058(15) 0.043(13) 0.013(11) -0.002(10) 0.021(11)
C2D 0.049(14) 0.042(13) 0.057(15) 0.012(12) 0.009(12) 0.016(12)
C3D 0.075(18) 0.041(14) 0.035(13) 0.016(11) 0.005(13) -0.012(13)
C4D 0.035(14) 0.051(16) 0.10(2) 0.028(16) -0.001(14) -0.005(12)
C5D 0.09(2) 0.071(19) 0.069(18) 0.038(16) 0.050(17) 0.024(16)
C6D 0.10(2) 0.11(2) 0.008(11) -0.006(13) -0.010(12) 0.05(2)
C1E 0.056(15) 0.049(14) 0.042(13) 0.015(11) 0.009(11) 0.016(12)
C2E 0.064(16) 0.073(17) 0.032(12) 0.021(12) 0.020(12) 0.039(14)
C3E 0.064(17) 0.069(18) 0.070(18) 0.015(15) 0.045(15) 0.024(15)
C4E 0.060(19) 0.08(2) 0.09(2) 0.026(18) 0.035(17) 0.023(17)
C5E 0.079(19) 0.050(15) 0.066(17) 0.033(13) 0.010(15) 0.008(15)
C6E 0.042(14) 0.084(19) 0.050(15) 0.034(14) 0.006(12) 0.006(13)
C1F 0.049(16) 0.11(2) 0.052(16) 0.047(16) 0.019(13) 0.024(15)
C2F 0.024(13) 0.077(18) 0.09(2) 0.043(17) 0.000(13) 0.007(12)
C3F 0.08(2) 0.09(2) 0.10(3) 0.05(2) 0.004(19) 0.013(19)
C4F 0.06(2) 0.08(3) 0.27(6) 0.10(3) 0.09(3) 0.03(2)
C5F 0.019(16) 0.12(3) 0.22(5) 0.11(3) -0.04(2) -0.007(17)
C6F 0.056(18) 0.13(3) 0.045(16) 0.035(17) 0.000(13) -0.022(17)
C1G 0.063(16) 0.058(15) 0.018(10) 0.008(10) -0.003(10) 0.021(12)
C2G 0.052(14) 0.028(11) 0.037(12) 0.011(10) 0.007(11) 0.007(10)
C3G 0.066(18) 0.062(17) 0.043(15) -0.005(12) 0.012(14) 0.022(15)
C4G 0.10(2) 0.054(17) 0.032(13) -0.006(12) 0.006(14) 0.034(17)
C5G 0.047(16) 0.09(2) 0.060(17) -0.024(16) 0.017(14) 0.017(15)
C6G 0.029(13) 0.034(12) 0.055(14) -0.015(11) 0.008(11) -0.003(10)
C1H 0.070(17) 0.021(11) 0.064(16) 0.017(11) 0.040(14) 0.004(11)
C2H 0.045(15) 0.062(16) 0.050(15) 0.023(13) 0.019(12) 0.013(12)
C3H 0.059(19) 0.051(18) 0.15(3) 0.00(2) 0.04(2) -0.005(14)
C4H 0.14(3) 0.056(18) 0.08(2) -0.017(17) 0.08(2) 0.01(2)
C5H 0.13(3) 0.07(2) 0.060(19) 0.026(16) 0.036(19) 0.06(2)
C6H 0.076(18) 0.069(17) 0.029(13) 0.014(12) 0.008(13) 0.015(14)
S1 0.122(10) 0.178(12) 0.150(11) 0.058(10) 0.058(8) 0.055(9)
O5 0.18(2) 0.103(17) 0.072(15) -0.062(14) 0.033(15) 0.000(17)
O6 0.058(14) 0.21(3) 0.15(2) 0.09(2) 0.031(15) 0.018(16)
O7 0.18(2) 0.23(3) 0.084(15) 0.106(18) 0.108(17) 0.13(2)
C34 0.067(13) 0.089(14) 0.058(12) 0.041(11) 0.037(10) 0.012(10)
F1 0.17(2) 0.144(18) 0.132(18) 0.070(15) 0.075(16) 0.054(16)
F2 0.117(17) 0.19(2) 0.102(15) 0.076(15) 0.032(13) 0.039(15)
F3 0.38(5) 0.17(2) 0.110(19) 0.022(18) 0.12(3) 0.04(3)
S2 0.31(3) 1.27(11) 1.66(14) 1.39(12) 0.56(6) 0.51(6)
O8 0.41(5) 0.43(5) 0.42(5) 0.16(3) 0.12(3) 0.17(3)
O9 0.33(3) 0.31(3) 0.28(3) 0.17(2) 0.11(2) 0.08(2)
O10 0.36(4) 0.36(4) 0.40(4) 0.15(3) 0.10(2) 0.13(2)
F4 2.0(3) 2.0(3) 2.0(3) 0.58(9) 0.69(10) 0.70(10)
F5 0.53(5) 0.49(5) 0.52(5) 0.13(3) 0.19(3) 0.18(3)
F6 0.33(3) 0.40(3) 0.33(3) 0.09(2) 0.09(2) 0.16(2)

loop_
_atom_type_symbol
_atom_type_description
_atom_type_scat_dispersion_real
_atom_type_scat_dispersion_imag
_atom_type_scat_source
C C 0.0033 0.0016 'International Tables Vol C Tables 4.2.6.8 and 6.1.1.4'
H H 0.0000 0.0000 'International Tables Vol C Tables 4.2.6.8 and 6.1.1.4'
N N 0.0061 0.0033 'International Tables Vol C Tables 4.2.6.8 and 6.1.1.4'
O O 0.0106 0.0060 'International Tables Vol C Tables 4.2.6.8 and 6.1.1.4'
P P 0.1023 0.0942 'International Tables Vol C Tables 4.2.6.8 and 6.1.1.4'
S S 0.1246 0.1234 'International Tables Vol C Tables 4.2.6.8 and 6.1.1.4'
Fe Fe 0.3463 0.8444 'International Tables Vol C Tables 4.2.6.8 and 6.1.1.4'
Pt Pt -1.7033 8.3905 'International Tables Vol C Tables 4.2.6.8 and 6.1.1.4'
F F 0.0171 0.0103 'International Tables Vol C Tables 4.2.6.8 and 6.1.1.4'
Cl Cl 0.1484 0.1585 'International Tables Vol C Tables 4.2.6.8 and 6.1.1.4'

loop_
_geom_angle_atom_site_label_1
_geom_angle_atom_site_label_2
_geom_angle_atom_site_label_3
_geom_angle
_geom_angle_site_symmetry_1
_geom_angle_site_symmetry_3
_geom_angle_publ_flag
N1 Pt1 O3 86.5(6) . 2_775 ?
N1 Pt1 P1 91.1(5) . . ?
O3 Pt1 P1 176.4(4) 2_775 . ?
N1 Pt1 P2 172.1(5) . . ?
O3 Pt1 P2 86.2(4) 2_775 . ?
P1 Pt1 P2 96.1(2) . . ?
O1 Pt2 N2 87.0(6) . . ?
O1 Pt2 P3 170.9(5) . . ?
N2 Pt2 P3 88.5(4) . . ?
O1 Pt2 P4 84.0(4) . . ?
N2 Pt2 P4 169.8(5) . . ?
P3 Pt2 P4 101.1(2) . . ?
C14 Fe1 C19 108.5(9) . . ?
C14 Fe1 C21 140.4(10) . . ?
C19 Fe1 C21 67.2(9) . . ?
C14 Fe1 C15 41.1(9) . . ?
C19 Fe1 C15 109.2(9) . . ?
C21 Fe1 C15 176.3(10) . . ?
C14 Fe1 C16 70.5(10) . . ?
C19 Fe1 C16 139.4(11) . . ?
C21 Fe1 C16 139.4(11) . . ?
C15 Fe1 C16 42.6(9) . . ?
C14 Fe1 C23 137.1(9) . . ?
C19 Fe1 C23 40.7(8) . . ?
C21 Fe1 C23 66.3(9) . . ?
C15 Fe1 C23 110.4(9) . . ?
C16 Fe1 C23 111.8(11) . . ?
C14 Fe1 C18 42.1(9) . . ?
C19 Fe1 C18 139.3(10) . . ?
C21 Fe1 C18 114.7(10) . . ?
C15 Fe1 C18 68.7(9) . . ?
C16 Fe1 C18 67.6(10) . . ?
C23 Fe1 C18 179.0(9) . . ?
C14 Fe1 C17 70.5(10) . . ?
C19 Fe1 C17 178.3(10) . . ?
C21 Fe1 C17 114.4(10) . . ?
C15 Fe1 C17 69.1(10) . . ?
C16 Fe1 C17 39.2(10) . . ?
C23 Fe1 C17 139.2(10) . . ?
C18 Fe1 C17 40.7(9) . . ?
C14 Fe1 C20 109.7(10) . . ?
C19 Fe1 C20 40.5(8) . . ?
C21 Fe1 C20 40.5(8) . . ?
C15 Fe1 C20 137.5(10) . . ?
C16 Fe1 C20 179.8(11) . . ?
C23 Fe1 C20 68.0(9) . . ?
C18 Fe1 C20 112.6(9) . . ?
C17 Fe1 C20 140.9(10) . . ?
C14 Fe1 C22 177.1(9) . . ?
C19 Fe1 C22 68.6(8) . . ?
C21 Fe1 C22 39.0(8) . . ?
C15 Fe1 C22 139.3(10) . . ?
C16 Fe1 C22 111.6(10) . . ?
C23 Fe1 C22 40.6(8) . . ?
C18 Fe1 C22 140.2(9) . . ?
C17 Fe1 C22 112.4(9) . . ?
C20 Fe1 C22 68.2(9) . . ?
C24 Fe2 C29 109.0(9) . . ?
C24 Fe2 C25 42.3(9) . . ?
C29 Fe2 C25 139.4(12) . . ?
C24 Fe2 C28 41.3(9) . . ?
C29 Fe2 C28 108.8(8) . . ?
C25 Fe2 C28 69.8(11) . . ?
C24 Fe2 C32 134.2(12) . . ?
C29 Fe2 C32 68.7(9) . . ?
C25 Fe2 C32 108.7(12) . . ?
C28 Fe2 C32 174.6(11) . . ?
C24 Fe2 C33 105.7(10) . . ?
C29 Fe2 C33 41.9(9) . . ?
C25 Fe2 C33 108.7(13) . . ?
C28 Fe2 C33 134.2(8) . . ?
C32 Fe2 C33 40.7(10) . . ?
C24 Fe2 C30 140.8(9) . . ?
C29 Fe2 C30 41.5(9) . . ?
C25 Fe2 C30 176.6(11) . . ?
C28 Fe2 C30 113.3(10) . . ?
C32 Fe2 C30 68.3(10) . . ?
C33 Fe2 C30 70.1(10) . . ?
C24 Fe2 C31 175.1(12) . . ?
C29 Fe2 C31 70.4(9) . . ?
C25 Fe2 C31 135.2(11) . . ?
C28 Fe2 C31 143.6(11) . . ?
C32 Fe2 C31 40.9(10) . . ?
C33 Fe2 C31 70.4(10) . . ?
C30 Fe2 C31 41.5(9) . . ?
C24 Fe2 C27 70.5(11) . . ?
C29 Fe2 C27 136.4(11) . . ?
C25 Fe2 C27 70.3(13) . . ?
C28 Fe2 C27 41.4(9) . . ?
C32 Fe2 C27 143.6(11) . . ?
C33 Fe2 C27 175.6(9) . . ?
C30 Fe2 C27 111.2(11) . . ?
C31 Fe2 C27 113.5(11) . . ?
C24 Fe2 C26 70.8(11) . . ?
C29 Fe2 C26 175.1(13) . . ?
C25 Fe2 C26 43.4(12) . . ?
C28 Fe2 C26 67.6(11) . . ?
C32 Fe2 C26 115.2(12) . . ?
C33 Fe2 C26 143.0(13) . . ?
C30 Fe2 C26 136.0(13) . . ?
C31 Fe2 C26 110.3(11) . . ?
C27 Fe2 C26 38.7(11) . . ?
C14 P1 C1B 110.4(11) . . ?
C14 P1 C1A 104.5(11) . . ?
C1B P1 C1A 104.7(10) . . ?
C14 P1 Pt1 108.2(7) . . ?
C1B P1 Pt1 113.4(8) . . ?
C1A P1 Pt1 115.2(7) . . ?
C1D P2 C1C 106.5(10) . . ?
C1D P2 C19 102.0(10) . . ?
C1C P2 C19 104.2(10) . . ?
C1D P2 Pt1 109.2(7) . . ?
C1C P2 Pt1 112.9(7) . . ?
C19 P2 Pt1 120.7(7) . . ?
C1F P3 C24 107.8(13) . . ?
C1F P3 C1E 106.4(11) . . ?
C24 P3 C1E 104.0(10) . . ?
C1F P3 Pt2 113.9(9) . . ?
C24 P3 Pt2 114.9(8) . . ?
C1E P3 Pt2 109.0(7) . . ?
C29 P4 C1G 105.9(11) . . ?
C29 P4 C1H 105.5(11) . . ?
C1G P4 C1H 106.7(11) . . ?
C29 P4 Pt2 122.2(9) . . ?
C1G P4 Pt2 110.7(8) . . ?
C1H P4 Pt2 104.8(6) . . ?
C6 N1 C2 120(2) . . ?
C6 N1 Pt1 123.2(15) . . ?
C2 N1 Pt1 116.3(15) . . ?
C12 N2 C8 119(2) . . ?
C12 N2 Pt2 120.9(17) . . ?
C8 N2 Pt2 120.1(16) . . ?
C1 O1 Pt2 118.2(15) . . ?
C7 O3 Pt1 122.6(16) . 2_775 ?
O1 C1 O2 127(2) . . ?
O1 C1 C4 116(2) . . ?
O2 C1 C4 116(2) . . ?
N1 C2 C3 120(2) . . ?
C4 C3 C2 120(2) . . ?
C3 C4 C5 119(2) . . ?
C3 C4 C1 119(2) . . ?
C5 C4 C1 122(2) . . ?
C4 C5 C6 118(2) . . ?
N1 C6 C5 123(2) . . ?
O4 C7 O3 124(3) . . ?
O4 C7 C10 127(2) . . ?
O3 C7 C10 109(2) . . ?
N2 C8 C9 124(2) . . ?
C10 C9 C8 118(2) . . ?
C9 C10 C11 120(2) . . ?
C9 C10 C7 123(2) . . ?
C11 C10 C7 116(2) . . ?
C12 C11 C10 116(2) . . ?
N2 C12 C11 123(2) . . ?
C15 C14 C18 107(2) . . ?
C15 C14 P1 122.0(18) . . ?
C18 C14 P1 130.8(18) . . ?
C15 C14 Fe1 71.2(14) . . ?
C18 C14 Fe1 71.5(14) . . ?
P1 C14 Fe1 123.1(12) . . ?
C14 C15 C16 107(2) . . ?
C14 C15 Fe1 67.7(15) . . ?
C16 C15 Fe1 68.8(13) . . ?
C17 C16 C15 109(3) . . ?
C17 C16 Fe1 71.5(17) . . ?
C15 C16 Fe1 68.6(14) . . ?
C16 C17 C18 108(3) . . ?
C16 C17 Fe1 69.3(16) . . ?
C18 C17 Fe1 69.3(14) . . ?
C17 C18 C14 108(2) . . ?
C17 C18 Fe1 70.0(14) . . ?
C14 C18 Fe1 66.4(13) . . ?
C23 C19 C20 109.5(19) . . ?
C23 C19 P2 123.0(17) . . ?
C20 C19 P2 127.4(17) . . ?
C23 C19 Fe1 71.7(12) . . ?
C20 C19 Fe1 72.3(13) . . ?
P2 C19 Fe1 123.6(10) . . ?
C19 C20 C21 104(2) . . ?
C19 C20 Fe1 67.2(13) . . ?
C21 C20 Fe1 68.3(13) . . ?
C22 C21 C20 113(2) . . ?
C22 C21 Fe1 73.2(13) . . ?
C20 C21 Fe1 71.2(13) . . ?
C21 C22 C23 105(2) . . ?
C21 C22 Fe1 67.8(14) . . ?
C23 C22 Fe1 68.1(13) . . ?
C19 C23 C22 108(2) . . ?
C19 C23 Fe1 67.6(13) . . ?
C22 C23 Fe1 71.4(13) . . ?
C28 C24 C25 108(2) . . ?
C28 C24 P3 125.6(17) . . ?
C25 C24 P3 126(2) . . ?
C28 C24 Fe2 70.8(13) . . ?
C25 C24 Fe2 70.1(13) . . ?
P3 C24 Fe2 124.2(13) . . ?
C24 C25 C26 106(3) . . ?
C24 C25 Fe2 67.6(12) . . ?
C26 C25 Fe2 71.2(15) . . ?
C27 C26 C25 108(3) . . ?
C27 C26 Fe2 70.4(16) . . ?
C25 C26 Fe2 65.4(14) . . ?
C26 C27 C28 108(3) . . ?
C26 C27 Fe2 71(2) . . ?
C28 C27 Fe2 66.7(14) . . ?
C24 C28 C27 110(2) . . ?
C24 C28 Fe2 67.9(13) . . ?
C27 C28 Fe2 71.9(16) . . ?
C30 C29 C33 109.6(19) . . ?
C30 C29 P4 126.3(18) . . ?
C33 C29 P4 124.0(19) . . ?
C30 C29 Fe2 71.5(14) . . ?
C33 C29 Fe2 71.1(14) . . ?
P4 C29 Fe2 122.2(12) . . ?
C29 C30 C31 108(2) . . ?
C29 C30 Fe2 66.9(13) . . ?
C31 C30 Fe2 69.3(13) . . ?
C32 C31 C30 105.6(19) . . ?
C32 C31 Fe2 69.1(13) . . ?
C30 C31 Fe2 69.2(11) . . ?
C33 C32 C31 112(2) . . ?
C33 C32 Fe2 69.8(15) . . ?
C31 C32 Fe2 70.1(15) . . ?
C32 C33 C29 105(2) . . ?
C32 C33 Fe2 69.5(16) . . ?
C29 C33 Fe2 67.0(15) . . ?
C2A C1A C6A 118(2) . . ?
C2A C1A P1 119.2(19) . . ?
C6A C1A P1 122.4(17) . . ?
C1A C2A C3A 120(3) . . ?
C4A C3A C2A 121(3) . . ?
C3A C4A C5A 119(3) . . ?
C4A C5A C6A 120(3) . . ?
C1A C6A C5A 121(3) . . ?
C6B C1B C2B 121(2) . . ?
C6B C1B P1 121.5(19) . . ?
C2B C1B P1 117.7(17) . . ?
C3B C2B C1B 120(2) . . ?
C4B C3B C2B 120(3) . . ?
C3B C4B C5B 121(3) . . ?
C4B C5B C6B 122(3) . . ?
C1B C6B C5B 116(3) . . ?
C2C C1C C6C 121.7(19) . . ?
C2C C1C P2 121.7(17) . . ?
C6C C1C P2 116.5(15) . . ?
C1C C2C C3C 117(2) . . ?
C4C C3C C2C 122(2) . . ?
C5C C4C C3C 118(2) . . ?
C4C C5C C6C 124(3) . . ?
C5C C6C C1C 117(2) . . ?
C2D C1D C6D 118(2) . . ?
C2D C1D P2 122.9(17) . . ?
C6D C1D P2 119.0(19) . . ?
C3D C2D C1D 122(2) . . ?
C4D C3D C2D 119(2) . . ?
C3D C4D C5D 123(2) . . ?
C6D C5D C4D 121(2) . . ?
C5D C6D C1D 117(2) . . ?
C2E C1E C6E 123(2) . . ?
C2E C1E P3 118.1(17) . . ?
C6E C1E P3 117.7(18) . . ?
C3E C2E C1E 118(2) . . ?
C2E C3E C4E 121(2) . . ?
C5E C4E C3E 124(3) . . ?
C4E C5E C6E 117(2) . . ?
C1E C6E C5E 116(2) . . ?
C2F C1F C6F 118(3) . . ?
C2F C1F P3 118.3(18) . . ?
C6F C1F P3 124(2) . . ?
C1F C2F C3F 122(3) . . ?
C4F C3F C2F 122(4) . . ?
C3F C4F C5F 119(3) . . ?
C6F C5F C4F 118(3) . . ?
C5F C6F C1F 121(3) . . ?
C2G C1G C6G 117(2) . . ?
C2G C1G P4 122.0(18) . . ?
C6G C1G P4 120.8(18) . . ?
C3G C2G C1G 122(2) . . ?
C4G C3G C2G 122(3) . . ?
C3G C4G C5G 119(3) . . ?
C6G C5G C4G 120(2) . . ?
C5G C6G C1G 119(2) . . ?
C2H C1H C6H 122(2) . . ?
C2H C1H P4 119.8(19) . . ?
C6H C1H P4 118.5(19) . . ?
C1H C2H C3H 117(2) . . ?
C2H C3H C4H 121(3) . . ?
C5H C4H C3H 117(3) . . ?
C4H C5H C6H 125(3) . . ?
C5H C6H C1H 118(3) . . ?
O7 S1 O5 119.6(19) . . ?
O7 S1 O6 113.4(18) . . ?
O5 S1 O6 115.4(18) . . ?
O7 S1 C34 104.5(15) . . ?
O5 S1 C34 100.4(18) . . ?
O6 S1 C34 99.5(16) . . ?
F1 C34 F3 114(2) . . ?
F1 C34 F2 103(2) . . ?
F3 C34 F2 113(3) . . ?
F1 C34 S1 114(2) . . ?
F3 C34 S1 105(2) . . ?
F2 C34 S1 106.5(19) . . ?
O8 S2 O10 114.5(17) . . ?
O8 S2 O9 114.2(16) . . ?
O10 S2 O9 114.3(17) . . ?
O8 S2 C35 105.0(14) . . ?
O10 S2 C35 104.6(14) . . ?
O9 S2 C35 102.5(14) . . ?
F4 C35 F5 113.1(18) . . ?
F4 C35 F6 112.9(18) . . ?
F5 C35 F6 111.6(17) . . ?
F4 C35 S2 107.0(16) . . ?
F5 C35 S2 104.7(15) . . ?
F6 C35 S2 106.8(15) . . ?
Cl2 C1S Cl3 98(2) . . ?
Cl2 C1S Cl1 97(2) . . ?
Cl3 C1S Cl1 95(2) . . ?

loop_
_geom_bond_atom_site_label_1
_geom_bond_atom_site_label_2
_geom_bond_distance
_geom_bond_site_symmetry_2
_geom_bond_publ_flag
Pt1 N1 2.068(18) . ?
Pt1 O3 2.092(15) 2_775 ?
Pt1 P1 2.252(6) . ?
Pt1 P2 2.287(5) . ?
Pt2 O1 2.042(14) . ?
Pt2 N2 2.062(19) . ?
Pt2 P3 2.252(6) . ?
Pt2 P4 2.263(6) . ?
Fe1 C14 1.97(3) . ?
Fe1 C19 1.99(2) . ?
Fe1 C21 2.01(2) . ?
Fe1 C15 2.02(2) . ?
Fe1 C16 2.02(3) . ?
Fe1 C23 2.04(2) . ?
Fe1 C18 2.04(2) . ?
Fe1 C17 2.05(3) . ?
Fe1 C20 2.05(2) . ?
Fe1 C22 2.08(2) . ?
Fe2 C24 1.98(2) . ?
Fe2 C29 2.00(2) . ?
Fe2 C25 2.01(2) . ?
Fe2 C28 2.01(3) . ?
Fe2 C32 2.05(3) . ?
Fe2 C33 2.05(3) . ?
Fe2 C30 2.06(2) . ?
Fe2 C31 2.06(2) . ?
Fe2 C27 2.09(3) . ?
Fe2 C26 2.09(3) . ?
P1 C14 1.79(3) . ?
P1 C1B 1.81(2) . ?
P1 C1A 1.81(2) . ?
P2 C1D 1.80(2) . ?
P2 C1C 1.84(2) . ?
P2 C19 1.84(2) . ?
P3 C1F 1.79(3) . ?
P3 C24 1.79(2) . ?
P3 C1E 1.86(2) . ?
P4 C29 1.78(2) . ?
P4 C1G 1.83(2) . ?
P4 C1H 1.85(2) . ?
N1 C6 1.30(3) . ?
N1 C2 1.35(3) . ?
N2 C12 1.32(3) . ?
N2 C8 1.35(3) . ?
O1 C1 1.26(3) . ?
O2 C1 1.26(3) . ?
O3 C7 1.33(3) . ?
O3 Pt1 2.092(15) 2_775 ?
O4 C7 1.20(3) . ?
C1 C4 1.56(3) . ?
C2 C3 1.40(3) . ?
C3 C4 1.36(3) . ?
C4 C5 1.37(3) . ?
C5 C6 1.40(3) . ?
C7 C10 1.49(3) . ?
C8 C9 1.41(3) . ?
C9 C10 1.39(3) . ?
C10 C11 1.44(3) . ?
C11 C12 1.44(3) . ?
C14 C15 1.40(3) . ?
C14 C18 1.44(3) . ?
C15 C16 1.47(3) . ?
C16 C17 1.36(4) . ?
C17 C18 1.42(3) . ?
C19 C23 1.40(3) . ?
C19 C20 1.40(3) . ?
C20 C21 1.41(3) . ?
C21 C22 1.37(3) . ?
C22 C23 1.43(3) . ?
C24 C28 1.41(3) . ?
C24 C25 1.44(3) . ?
C25 C26 1.52(4) . ?
C26 C27 1.38(4) . ?
C27 C28 1.45(3) . ?
C29 C30 1.44(3) . ?
C29 C33 1.45(3) . ?
C30 C31 1.46(3) . ?
C31 C32 1.44(4) . ?
C32 C33 1.43(3) . ?
C1A C2A 1.34(3) . ?
C1A C6A 1.35(3) . ?
C2A C3A 1.41(3) . ?
C3A C4A 1.30(4) . ?
C4A C5A 1.36(4) . ?
C5A C6A 1.38(3) . ?
C1B C6B 1.39(3) . ?
C1B C2B 1.42(3) . ?
C2B C3B 1.38(4) . ?
C3B C4B 1.33(4) . ?
C4B C5B 1.39(4) . ?
C5B C6B 1.40(3) . ?
C1C C2C 1.39(3) . ?
C1C C6C 1.41(3) . ?
C2C C3C 1.41(3) . ?
C3C C4C 1.38(3) . ?
C4C C5C 1.37(3) . ?
C5C C6C 1.38(3) . ?
C1D C2D 1.41(3) . ?
C1D C6D 1.47(3) . ?
C2D C3D 1.38(3) . ?
C3D C4D 1.34(3) . ?
C4D C5D 1.40(3) . ?
C5D C6D 1.36(3) . ?
C1E C2E 1.40(3) . ?
C1E C6E 1.41(3) . ?
C2E C3E 1.31(3) . ?
C3E C4E 1.40(4) . ?
C4E C5E 1.35(3) . ?
C5E C6E 1.47(3) . ?
C1F C2F 1.38(3) . ?
C1F C6F 1.43(3) . ?
C2F C3F 1.41(4) . ?
C3F C4F 1.26(5) . ?
C4F C5F 1.55(6) . ?
C5F C6F 1.33(4) . ?
C1G C2G 1.41(3) . ?
C1G C6G 1.42(3) . ?
C2G C3G 1.34(3) . ?
C3G C4G 1.31(3) . ?
C4G C5G 1.44(4) . ?
C5G C6G 1.37(3) . ?
C1H C2H 1.36(3) . ?
C1H C6H 1.46(3) . ?
C2H C3H 1.41(4) . ?
C3H C4H 1.47(4) . ?
C4H C5H 1.30(4) . ?
C5H C6H 1.34(3) . ?
S1 O7 1.421(19) . ?
S1 O5 1.44(2) . ?
S1 O6 1.45(2) . ?
S1 C34 1.77(3) . ?
C34 F1 1.36(3) . ?
C34 F3 1.38(3) . ?
C34 F2 1.38(3) . ?
S2 O8 1.419(17) . ?
S2 O10 1.434(17) . ?
S2 O9 1.455(18) . ?
S2 C35 1.788(17) . ?
C35 F4 1.375(18) . ?
C35 F5 1.384(18) . ?
C35 F6 1.393(18) . ?
C1S Cl2 1.74(2) . ?
C1S Cl3 1.75(2) . ?
C1S Cl1 1.76(2) . ?
